data_7003428
loop_
_publ_author_name
'Kilian, Michaela'
'Wadepohl, Hubert'
'Gade, Lutz H.'

_publ_section_title
;
 A chiral stannate as an &#x201C;ansa&#x201D; \p-arene ligand in
 rhodium chemistry
;
_journal_issue 5
_journal_name_full 'Dalton Transactions'
_journal_page_first 582
_journal_page_last 584
_journal_paper_doi 10.1039/b716064j
_journal_year 2008
_chemical_absolute_configuration ad
_chemical_formula_sum 'C40 H69 N3 P Rh Si4 Sn'
_chemical_formula_weight 956.91
_space_group_IT_number 5
_symmetry_cell_setting monoclinic
_symmetry_Int_Tables_number 5
_symmetry_space_group_name_Hall 'C 2y'
_symmetry_space_group_name_H-M 'C 1 2 1'
_atom_sites_solution_hydrogens geom
_atom_sites_solution_primary direct
_atom_sites_solution_secondary difmap
_audit_block_code ga_mk22
_audit_creation_method SHELXL-97
_cell_angle_alpha 90.00
_cell_angle_beta 115.5040(10)
_cell_angle_gamma 90.00
_cell_formula_units_Z 4
_cell_length_a 22.7301(14)
_cell_length_b 10.6279(6)
_cell_length_c 21.0608(12)
_cell_measurement_temperature 100(2)
_cell_volume 4592.0(5)
_computing_cell_refinement 'SAINT (Bruker AXS, 1997-2006)'
_computing_data_collection 'SMART (Bruker AXS, 1997-2003)'
_computing_data_reduction 'SAINT (Bruker AXS, 1997-2006)'
_computing_molecular_graphics 'PLATON (Spek, 1980-2005)'
_computing_publication_material 'SHELXL-97 (Sheldrick, 1997)'
_computing_structure_refinement 'SHELXL-97 (Sheldrick, 1997)'
_computing_structure_solution 'DIRDIF (Beurskens, 1999)'
_diffrn_ambient_temperature 100(2)
_diffrn_measured_fraction_theta_full 0.957
_diffrn_measured_fraction_theta_max 0.957
_diffrn_measurement_device_type 'CCD area detector (Bruker AXS Smart 1000)'
_diffrn_measurement_method '\f- and \w-scans'
_diffrn_radiation_monochromator graphite
_diffrn_radiation_probe x-ray
_diffrn_radiation_type MoK\a
_diffrn_radiation_wavelength 0.71073
_diffrn_reflns_av_R_equivalents 0.0351
_diffrn_reflns_av_sigmaI/netI 0.0363
_diffrn_reflns_limit_h_max 30
_diffrn_reflns_limit_h_min -33
_diffrn_reflns_limit_k_max 15
_diffrn_reflns_limit_k_min -15
_diffrn_reflns_limit_l_max 31
_diffrn_reflns_limit_l_min 0
_diffrn_reflns_number 110350
_diffrn_reflns_theta_full 32.15
_diffrn_reflns_theta_max 32.15
_diffrn_reflns_theta_min 1.80
_diffrn_source 'fine-focus sealed tube'
_exptl_absorpt_coefficient_mu 1.072
_exptl_absorpt_correction_T_max 0.7464
_exptl_absorpt_correction_T_min 0.6765
_exptl_absorpt_correction_type multi-scan
_exptl_absorpt_process_details 'SADABS (Bruker AXS, 2004-2007)'
_exptl_crystal_colour orange
_exptl_crystal_density_diffrn 1.384
_exptl_crystal_density_method 'not measured'
_exptl_crystal_description irregular
_exptl_crystal_F_000 1984
_exptl_crystal_size_max 0.40
_exptl_crystal_size_mid 0.30
_exptl_crystal_size_min 0.10
_refine_diff_density_max 1.306
_refine_diff_density_min -0.488
_refine_diff_density_rms 0.083
_refine_ls_abs_structure_details 'Flack H D (1983), Acta Cryst. A39, 876-881'
_refine_ls_abs_structure_Flack -0.021(8)
_refine_ls_extinction_method none
_refine_ls_goodness_of_fit_ref 1.084
_refine_ls_hydrogen_treatment mixed
_refine_ls_matrix_type full
_refine_ls_number_parameters 482
_refine_ls_number_reflns 15013
_refine_ls_number_restraints 1
_refine_ls_restrained_S_all 1.084
_refine_ls_R_factor_all 0.0265
_refine_ls_R_factor_gt 0.0237
_refine_ls_shift/su_max 0.001
_refine_ls_shift/su_mean 0.000
_refine_ls_structure_factor_coef Fsqd
_refine_ls_weighting_details 'calc w=1/[\s^2^(Fo^2^)+(0.0219P)^2^+0.0000P] where P=(Fo^2^+2Fc^2^)/3'
_refine_ls_weighting_scheme calc
_refine_ls_wR_factor_gt 0.0512
_refine_ls_wR_factor_ref 0.0522
_reflns_number_gt 14233
_reflns_number_total 15013
_reflns_threshold_expression >2sigma(I)
_cod_data_source_file b716064j.txt
_cod_data_source_block complex_3
_cod_original_sg_symbol_H-M 'C 2'
_cod_database_code 7003428
_audit_block_refno 545

loop_
_symmetry_equiv_pos_as_xyz
'x, y, z'
'-x, y, -z'
'x+1/2, y+1/2, z'
'-x+1/2, y+1/2, -z'

loop_
_atom_site_label
_atom_site_type_symbol
_atom_site_fract_x
_atom_site_fract_y
_atom_site_fract_z
_atom_site_U_iso_or_equiv
_atom_site_adp_type
_atom_site_occupancy
_atom_site_symmetry_multiplicity
_atom_site_calc_flag
_atom_site_refinement_flags
_atom_site_disorder_assembly
_atom_site_disorder_group
C1 C 0.05002(9) 1.07242(18) 0.11169(10) 0.0167(4) Uani 1 1 d . . .
C2 C 0.01474(10) 1.16022(19) 0.13160(10) 0.0196(4) Uani 1 1 d . . .
H2 H 0.0184(12) 1.240(2) 0.1262(13) 0.024 Uiso 1 1 d . . .
C3 C -0.02320(10) 1.1180(2) 0.16521(11) 0.0227(4) Uani 1 1 d . . .
H3 H -0.0443(12) 1.174(3) 0.1815(13) 0.027 Uiso 1 1 d . . .
C4 C -0.02982(9) 0.9873(2) 0.17528(11) 0.0231(4) Uani 1 1 d . . .
H4 H -0.0557(12) 0.966(3) 0.1997(12) 0.028 Uiso 1 1 d . . .
C5 C 0.00000(10) 0.8986(2) 0.14983(12) 0.0220(4) Uani 1 1 d . . .
H5 H -0.0055(12) 0.814(3) 0.1510(13) 0.026 Uiso 1 1 d . . .
C6 C 0.04085(10) 0.9421(2) 0.12003(10) 0.0184(4) Uani 1 1 d . . .
H6 H 0.0671(12) 0.886(2) 0.1079(12) 0.022 Uiso 1 1 d . . .
C7 C 0.09764(10) 1.10753(19) 0.08107(10) 0.0189(4) Uani 1 1 d . . .
H7 H 0.0768 1.0826 0.0304 0.023 Uiso 1 1 calc R . .
C8 C 0.11023(12) 1.2491(2) 0.08338(14) 0.0315(5) Uani 1 1 d . . .
H8A H 0.1284 1.2783 0.1323 0.047 Uiso 1 1 calc R . .
H8B H 0.0691 1.2932 0.0559 0.047 Uiso 1 1 calc R . .
H8C H 0.1412 1.2667 0.0634 0.047 Uiso 1 1 calc R . .
C9 C 0.15257(11) 0.8449(2) 0.00677(11) 0.0258(4) Uani 1 1 d . . .
H9A H 0.1554 0.7700 0.0351 0.039 Uiso 1 1 calc R . .
H9B H 0.1723 0.8269 -0.0255 0.039 Uiso 1 1 calc R . .
H9C H 0.1067 0.8680 -0.0204 0.039 Uiso 1 1 calc R . .
C10 C 0.20393(12) 1.0998(2) 0.00456(12) 0.0312(5) Uani 1 1 d . . .
H10A H 0.1601 1.1255 -0.0292 0.047 Uiso 1 1 calc R . .
H10B H 0.2273 1.0636 -0.0208 0.047 Uiso 1 1 calc R . .
H10C H 0.2278 1.1734 0.0314 0.047 Uiso 1 1 calc R . .
C20 C 0.28985(9) 1.16649(17) 0.33362(10) 0.0150(3) Uani 1 1 d . . .
H20 H 0.2478 1.1653 0.3381 0.018 Uiso 1 1 calc R . .
C21 C 0.30529(11) 1.30602(19) 0.32933(12) 0.0234(4) Uani 1 1 d . . .
H21A H 0.3496 1.3141 0.3330 0.035 Uiso 1 1 calc R . .
H21B H 0.3020 1.3521 0.3680 0.035 Uiso 1 1 calc R . .
H21C H 0.2741 1.3409 0.2843 0.035 Uiso 1 1 calc R . .
C22 C 0.33947(9) 1.1004(2) 0.39954(10) 0.0177(4) Uani 1 1 d . . .
C23 C 0.38659(11) 1.1636(2) 0.45668(12) 0.0276(5) Uani 1 1 d . . .
H23 H 0.3888 1.2528 0.4559 0.033 Uiso 1 1 calc R . .
C24 C 0.43039(13) 1.0978(3) 0.51480(13) 0.0367(6) Uani 1 1 d . . .
H24 H 0.4622 1.1427 0.5533 0.044 Uiso 1 1 calc R . .
C25 C 0.42838(12) 0.9682(3) 0.51744(12) 0.0334(6) Uani 1 1 d . . .
H25 H 0.4592 0.9237 0.5569 0.040 Uiso 1 1 calc R . .
C26 C 0.38087(12) 0.9041(2) 0.46188(12) 0.0287(5) Uani 1 1 d . . .
H26 H 0.3780 0.8151 0.4636 0.034 Uiso 1 1 calc R . .
C27 C 0.33749(10) 0.9698(2) 0.40368(11) 0.0219(4) Uani 1 1 d . . .
H27 H 0.3055 0.9245 0.3656 0.026 Uiso 1 1 calc R . .
C28 C 0.33108(11) 1.24591(19) 0.18178(12) 0.0236(4) Uani 1 1 d . . .
H28A H 0.2860 1.2708 0.1519 0.035 Uiso 1 1 calc R . .
H28B H 0.3541 1.2310 0.1525 0.035 Uiso 1 1 calc R . .
H28C H 0.3530 1.3132 0.2156 0.035 Uiso 1 1 calc R . .
C29 C 0.41819(9) 1.0780(2) 0.29856(11) 0.0211(4) Uani 1 1 d . . .
H29A H 0.4291 1.1452 0.3337 0.032 Uiso 1 1 calc R . .
H29B H 0.4475 1.0825 0.2755 0.032 Uiso 1 1 calc R . .
H29C H 0.4231 0.9961 0.3218 0.032 Uiso 1 1 calc R . .
C30 C 0.18571(9) 0.73338(16) 0.26477(9) 0.0133(3) Uani 1 1 d . . .
H30 H 0.1674 0.7929 0.2885 0.016 Uiso 1 1 calc R . .
C31 C 0.23055(10) 0.64405(19) 0.32230(10) 0.0200(4) Uani 1 1 d . . .
H31A H 0.2495 0.5825 0.3018 0.030 Uiso 1 1 calc R . .
H31B H 0.2053 0.6000 0.3432 0.030 Uiso 1 1 calc R . .
H31C H 0.2655 0.6925 0.3587 0.030 Uiso 1 1 calc R . .
C32 C 0.12768(9) 0.66115(17) 0.21109(10) 0.0147(3) Uani 1 1 d . . .
C33 C 0.08308(9) 0.6058(2) 0.23174(11) 0.0201(4) Uani 1 1 d . . .
H33 H 0.0905 0.6104 0.2797 0.024 Uiso 1 1 calc R . .
C34 C 0.02800(10) 0.5439(2) 0.18371(11) 0.0249(4) Uani 1 1 d . . .
H34 H -0.0020 0.5075 0.1989 0.030 Uiso 1 1 calc R . .
C35 C 0.01672(10) 0.5353(2) 0.11360(11) 0.0252(4) Uani 1 1 d . . .
H35 H -0.0207 0.4926 0.0807 0.030 Uiso 1 1 calc R . .
C36 C 0.06074(10) 0.5899(2) 0.09209(11) 0.0259(4) Uani 1 1 d . . .
H36 H 0.0536 0.5843 0.0443 0.031 Uiso 1 1 calc R . .
C37 C 0.11545(9) 0.65307(19) 0.14091(10) 0.0193(4) Uani 1 1 d . . .
H37 H 0.1449 0.6913 0.1256 0.023 Uiso 1 1 calc R . .
C38 C 0.36328(10) 0.7219(2) 0.29638(12) 0.0238(4) Uani 1 1 d . . .
H38A H 0.3760 0.7936 0.3288 0.036 Uiso 1 1 calc R . .
H38B H 0.3975 0.7051 0.2810 0.036 Uiso 1 1 calc R . .
H38C H 0.3571 0.6476 0.3203 0.036 Uiso 1 1 calc R . .
C39 C 0.26876(10) 0.60839(19) 0.16582(11) 0.0228(4) Uani 1 1 d . . .
H39A H 0.2535 0.5441 0.1886 0.034 Uiso 1 1 calc R . .
H39B H 0.3092 0.5799 0.1644 0.034 Uiso 1 1 calc R . .
H39C H 0.2355 0.6224 0.1177 0.034 Uiso 1 1 calc R . .
C40 C 0.36163(10) 0.8967(2) 0.11637(12) 0.0229(4) Uani 1 1 d . . .
H40A H 0.3474 0.8250 0.0840 0.034 Uiso 1 1 calc R . .
H40B H 0.4043 0.8782 0.1550 0.034 Uiso 1 1 calc R . .
H40C H 0.3650 0.9717 0.0911 0.034 Uiso 1 1 calc R . .
C50 C 0.18113(9) 1.01507(19) 0.41252(9) 0.0201(4) Uani 1 1 d . . .
H50 H 0.2155 1.0289 0.3955 0.024 Uiso 1 1 calc R . .
C51 C 0.20656(12) 1.0805(2) 0.48472(12) 0.0330(5) Uani 1 1 d . . .
H51A H 0.1761 1.0655 0.5057 0.049 Uiso 1 1 calc R . .
H51B H 0.2103 1.1711 0.4787 0.049 Uiso 1 1 calc R . .
H51C H 0.2495 1.0464 0.5157 0.049 Uiso 1 1 calc R . .
C52 C 0.18015(13) 0.8733(2) 0.42402(12) 0.0275(5) Uani 1 1 d . . .
H52A H 0.2250 0.8415 0.4465 0.041 Uiso 1 1 calc R . .
H52B H 0.1566 0.8313 0.3786 0.041 Uiso 1 1 calc R . .
H52C H 0.1583 0.8561 0.4543 0.041 Uiso 1 1 calc R . .
C53 C 0.03443(10) 1.02009(19) 0.35922(10) 0.0210(4) Uani 1 1 d . . .
H53 H -0.0048 1.0640 0.3235 0.025 Uiso 1 1 calc R . .
C54 C 0.01955(12) 0.8793(2) 0.34502(14) 0.0307(5) Uani 1 1 d . . .
H54A H 0.0512 0.8303 0.3843 0.046 Uiso 1 1 calc R . .
H54B H 0.0225 0.8557 0.3015 0.046 Uiso 1 1 calc R . .
H54C H -0.0245 0.8619 0.3402 0.046 Uiso 1 1 calc R . .
C55 C 0.03576(13) 1.0555(3) 0.43050(13) 0.0366(6) Uani 1 1 d . . .
H55A H -0.0050 1.0285 0.4318 0.055 Uiso 1 1 calc R . .
H55B H 0.0404 1.1469 0.4369 0.055 Uiso 1 1 calc R . .
H55C H 0.0727 1.0137 0.4683 0.055 Uiso 1 1 calc R . .
C56 C 0.10580(10) 1.24551(17) 0.36345(10) 0.0169(4) Uani 1 1 d . . .
H56 H 0.1116 1.2517 0.4132 0.020 Uiso 1 1 calc R . .
C57 C 0.04215(11) 1.3117(2) 0.31662(12) 0.0241(4) Uani 1 1 d . . .
H57A H 0.0455 1.4012 0.3288 0.036 Uiso 1 1 calc R . .
H57B H 0.0061 1.2738 0.3237 0.036 Uiso 1 1 calc R . .
H57C H 0.0340 1.3025 0.2672 0.036 Uiso 1 1 calc R . .
C58 C 0.16197(11) 1.3163(2) 0.35825(12) 0.0242(4) Uani 1 1 d . . .
H58A H 0.1585 1.3087 0.3104 0.036 Uiso 1 1 calc R . .
H58B H 0.2035 1.2804 0.3917 0.036 Uiso 1 1 calc R . .
H58C H 0.1600 1.4053 0.3694 0.036 Uiso 1 1 calc R . .
N1 N 0.15846(7) 1.03507(17) 0.11483(8) 0.0162(3) Uani 1 1 d . . .
N2 N 0.27719(7) 1.09764(14) 0.26850(8) 0.0131(3) Uani 1 1 d . . .
N3 N 0.22091(7) 0.81191(14) 0.23474(8) 0.0122(3) Uani 1 1 d . . .
P P 0.10404(2) 1.07514(4) 0.34112(3) 0.01384(9) Uani 1 1 d . . .
Rh Rh 0.079544(6) 1.036356(12) 0.226768(7) 0.01226(3) Uani 1 1 d . . .
Si1 Si 0.19737(3) 0.97905(5) 0.06649(3) 0.01676(11) Uani 1 1 d . . .
Si2 Si 0.33126(3) 1.09748(5) 0.23065(3) 0.01407(10) Uani 1 1 d . . .
Si3 Si 0.28435(3) 0.75972(5) 0.21706(3) 0.01406(10) Uani 1 1 d . . .
Si4 Si 0.30007(3) 0.92628(5) 0.15333(3) 0.01381(10) Uani 1 1 d . . .
Sn Sn 0.189425(5) 1.001128(10) 0.222751(6) 0.01032(3) Uani 1 1 d . . .

loop_
_atom_site_aniso_label
_atom_site_aniso_U_11
_atom_site_aniso_U_22
_atom_site_aniso_U_33
_atom_site_aniso_U_23
_atom_site_aniso_U_13
_atom_site_aniso_U_12
C1 0.0136(9) 0.0196(9) 0.0121(8) 0.0025(7) 0.0010(7) 0.0047(7)
C2 0.0161(9) 0.0181(9) 0.0186(9) 0.0023(7) 0.0018(8) 0.0066(7)
C3 0.0111(9) 0.0291(11) 0.0231(10) -0.0021(8) 0.0027(8) 0.0059(8)
C4 0.0103(8) 0.0310(11) 0.0234(9) -0.0025(9) 0.0029(7) -0.0013(8)
C5 0.0147(10) 0.0206(10) 0.0232(10) -0.0032(8) 0.0009(8) -0.0048(7)
C6 0.0135(9) 0.0222(10) 0.0130(8) -0.0032(7) -0.0004(7) 0.0028(7)
C7 0.0192(9) 0.0213(9) 0.0142(8) 0.0047(7) 0.0052(7) 0.0064(7)
C8 0.0332(13) 0.0243(11) 0.0432(14) 0.0167(10) 0.0223(11) 0.0110(9)
C9 0.0245(11) 0.0339(12) 0.0165(9) -0.0040(8) 0.0064(8) 0.0003(9)
C10 0.0347(13) 0.0387(13) 0.0221(10) 0.0127(10) 0.0141(10) 0.0056(10)
C20 0.0132(8) 0.0133(8) 0.0186(9) -0.0027(6) 0.0070(7) -0.0013(6)
C21 0.0277(11) 0.0130(9) 0.0316(11) -0.0058(8) 0.0146(9) -0.0033(8)
C22 0.0150(9) 0.0235(10) 0.0158(9) -0.0042(7) 0.0078(7) -0.0018(7)
C23 0.0248(12) 0.0317(12) 0.0239(11) -0.0122(9) 0.0081(9) -0.0032(9)
C24 0.0285(13) 0.0534(17) 0.0199(11) -0.0117(11) 0.0027(10) -0.0028(11)
C25 0.0277(12) 0.0499(16) 0.0161(10) 0.0048(9) 0.0031(9) 0.0064(10)
C26 0.0269(12) 0.0319(12) 0.0240(11) 0.0087(9) 0.0080(10) 0.0015(9)
C27 0.0208(10) 0.0214(10) 0.0193(9) 0.0022(7) 0.0048(8) -0.0028(7)
C28 0.0297(11) 0.0148(9) 0.0288(11) 0.0030(8) 0.0150(9) -0.0031(8)
C29 0.0152(9) 0.0233(9) 0.0248(10) -0.0035(8) 0.0087(8) -0.0025(7)
C30 0.0151(8) 0.0110(7) 0.0127(8) 0.0000(6) 0.0050(7) -0.0009(6)
C31 0.0210(10) 0.0170(9) 0.0174(9) 0.0054(7) 0.0040(8) -0.0020(7)
C32 0.0135(8) 0.0100(8) 0.0202(9) 0.0011(6) 0.0068(7) -0.0009(6)
C33 0.0187(9) 0.0217(10) 0.0201(9) 0.0047(7) 0.0086(8) -0.0030(7)
C34 0.0200(9) 0.0225(9) 0.0309(10) 0.0068(9) 0.0097(8) -0.0058(8)
C35 0.0178(9) 0.0225(9) 0.0286(10) -0.0040(8) 0.0038(8) -0.0066(8)
C36 0.0214(10) 0.0325(11) 0.0200(10) -0.0092(8) 0.0053(8) -0.0075(8)
C37 0.0159(9) 0.0224(9) 0.0192(9) -0.0022(7) 0.0071(8) -0.0031(7)
C38 0.0171(10) 0.0230(10) 0.0274(11) 0.0052(8) 0.0059(8) 0.0036(7)
C39 0.0254(10) 0.0169(9) 0.0288(11) -0.0026(8) 0.0141(9) 0.0017(8)
C40 0.0215(10) 0.0206(10) 0.0316(12) -0.0053(8) 0.0162(9) -0.0017(8)
C50 0.0205(9) 0.0212(10) 0.0154(8) 0.0026(7) 0.0046(7) 0.0022(7)
C51 0.0367(13) 0.0283(11) 0.0193(10) -0.0038(8) -0.0018(9) 0.0024(10)
C52 0.0412(13) 0.0224(10) 0.0205(10) 0.0052(8) 0.0146(10) 0.0093(9)
C53 0.0226(9) 0.0195(11) 0.0243(9) 0.0001(7) 0.0132(8) -0.0040(7)
C54 0.0334(13) 0.0218(10) 0.0405(14) 0.0019(9) 0.0195(11) -0.0102(9)
C55 0.0441(14) 0.0412(15) 0.0380(13) -0.0056(11) 0.0305(12) -0.0123(12)
C56 0.0196(9) 0.0135(8) 0.0197(9) -0.0020(7) 0.0105(8) 0.0010(7)
C57 0.0236(11) 0.0178(9) 0.0316(11) 0.0005(8) 0.0127(9) 0.0044(8)
C58 0.0240(11) 0.0148(9) 0.0390(12) -0.0043(8) 0.0185(10) -0.0034(8)
N1 0.0149(7) 0.0201(7) 0.0129(6) 0.0041(6) 0.0053(6) 0.0047(6)
N2 0.0121(7) 0.0121(7) 0.0150(7) -0.0017(5) 0.0057(6) -0.0008(5)
N3 0.0122(7) 0.0095(6) 0.0150(7) 0.0012(5) 0.0058(6) -0.0002(5)
P 0.0151(2) 0.01149(19) 0.0155(2) 0.00061(16) 0.00715(18) -0.00016(16)
Rh 0.00978(6) 0.01210(6) 0.01351(6) -0.00020(4) 0.00371(5) 0.00077(4)
Si1 0.0168(2) 0.0212(3) 0.0120(2) 0.00284(19) 0.00591(19) 0.0025(2)
Si2 0.0142(2) 0.0120(2) 0.0172(2) 0.00054(18) 0.0079(2) -0.00072(18)
Si3 0.0128(2) 0.0112(2) 0.0176(2) 0.00111(18) 0.0060(2) 0.00086(18)
Si4 0.0135(2) 0.0138(2) 0.0149(2) -0.00011(18) 0.0069(2) -0.00016(18)
Sn 0.00964(5) 0.00969(5) 0.01032(5) 0.00111(4) 0.00305(4) 0.00075(4)

loop_
_atom_type_symbol
_atom_type_description
_atom_type_scat_dispersion_real
_atom_type_scat_dispersion_imag
_atom_type_scat_source
C C 0.0033 0.0016 'International Tables Vol C Tables 4.2.6.8 and 6.1.1.4'
H H 0.0000 0.0000 'International Tables Vol C Tables 4.2.6.8 and 6.1.1.4'
N N 0.0061 0.0033 'International Tables Vol C Tables 4.2.6.8 and 6.1.1.4'
P P 0.1023 0.0942 'International Tables Vol C Tables 4.2.6.8 and 6.1.1.4'
Rh Rh -1.1178 0.9187 'International Tables Vol C Tables 4.2.6.8 and 6.1.1.4'
Si Si 0.0817 0.0704 'International Tables Vol C Tables 4.2.6.8 and 6.1.1.4'
Sn Sn -0.6537 1.4246 'International Tables Vol C Tables 4.2.6.8 and 6.1.1.4'

loop_
_geom_angle_atom_site_label_1
_geom_angle_atom_site_label_2
_geom_angle_atom_site_label_3
_geom_angle
_geom_angle_site_symmetry_1
_geom_angle_site_symmetry_3
_geom_angle_publ_flag
C2 C1 C6 118.44(19) . . ?
C2 C1 C7 124.26(18) . . ?
C6 C1 C7 117.30(17) . . ?
C2 C1 Rh 74.70(11) . . ?
C6 C1 Rh 72.12(11) . . ?
C7 C1 Rh 124.04(13) . . ?
C3 C2 C1 119.40(19) . . ?
C3 C2 Rh 71.48(12) . . ?
C1 C2 Rh 69.49(11) . . ?
C3 C2 H2 119.7(17) . . ?
C1 C2 H2 120.7(17) . . ?
Rh C2 H2 127.5(17) . . ?
C2 C3 C4 121.0(2) . . ?
C2 C3 Rh 73.11(11) . . ?
C4 C3 Rh 72.20(12) . . ?
C2 C3 H3 120.9(17) . . ?
C4 C3 H3 118.1(17) . . ?
Rh C3 H3 126.9(16) . . ?
C5 C4 C3 120.1(2) . . ?
C5 C4 Rh 74.31(12) . . ?
C3 C4 Rh 71.78(12) . . ?
C5 C4 H4 123.9(16) . . ?
C3 C4 H4 116.0(16) . . ?
Rh C4 H4 125.9(14) . . ?
C4 C5 C6 118.3(2) . . ?
C4 C5 Rh 70.78(12) . . ?
C6 C5 Rh 69.05(11) . . ?
C4 C5 H5 124.2(16) . . ?
C6 C5 H5 117.6(16) . . ?
Rh C5 H5 132.2(16) . . ?
C5 C6 C1 122.40(19) . . ?
C5 C6 Rh 75.57(12) . . ?
C1 C6 Rh 71.15(11) . . ?
C5 C6 H6 121.7(15) . . ?
C1 C6 H6 115.7(15) . . ?
Rh C6 H6 121.5(14) . . ?
N1 C7 C1 110.96(15) . . ?
N1 C7 C8 112.08(18) . . ?
C1 C7 C8 112.61(17) . . ?
N1 C7 H7 106.9 . . ?
C1 C7 H7 106.9 . . ?
C8 C7 H7 106.9 . . ?
C7 C8 H8A 109.5 . . ?
C7 C8 H8B 109.5 . . ?
H8A C8 H8B 109.5 . . ?
C7 C8 H8C 109.5 . . ?
H8A C8 H8C 109.5 . . ?
H8B C8 H8C 109.5 . . ?
Si1 C9 H9A 109.5 . . ?
Si1 C9 H9B 109.5 . . ?
H9A C9 H9B 109.5 . . ?
Si1 C9 H9C 109.5 . . ?
H9A C9 H9C 109.5 . . ?
H9B C9 H9C 109.5 . . ?
Si1 C10 H10A 109.5 . . ?
Si1 C10 H10B 109.5 . . ?
H10A C10 H10B 109.5 . . ?
Si1 C10 H10C 109.5 . . ?
H10A C10 H10C 109.5 . . ?
H10B C10 H10C 109.5 . . ?
N2 C20 C22 112.95(15) . . ?
N2 C20 C21 112.58(16) . . ?
C22 C20 C21 113.48(16) . . ?
N2 C20 H20 105.7 . . ?
C22 C20 H20 105.7 . . ?
C21 C20 H20 105.7 . . ?
C20 C21 H21A 109.5 . . ?
C20 C21 H21B 109.5 . . ?
H21A C21 H21B 109.5 . . ?
C20 C21 H21C 109.5 . . ?
H21A C21 H21C 109.5 . . ?
H21B C21 H21C 109.5 . . ?
C23 C22 C27 117.4(2) . . ?
C23 C22 C20 123.72(19) . . ?
C27 C22 C20 118.86(18) . . ?
C24 C23 C22 120.8(2) . . ?
C24 C23 H23 119.6 . . ?
C22 C23 H23 119.6 . . ?
C25 C24 C23 120.9(2) . . ?
C25 C24 H24 119.5 . . ?
C23 C24 H24 119.5 . . ?
C24 C25 C26 119.0(2) . . ?
C24 C25 H25 120.5 . . ?
C26 C25 H25 120.5 . . ?
C25 C26 C27 120.0(2) . . ?
C25 C26 H26 120.0 . . ?
C27 C26 H26 120.0 . . ?
C26 C27 C22 121.8(2) . . ?
C26 C27 H27 119.1 . . ?
C22 C27 H27 119.1 . . ?
Si2 C28 H28A 109.5 . . ?
Si2 C28 H28B 109.5 . . ?
H28A C28 H28B 109.5 . . ?
Si2 C28 H28C 109.5 . . ?
H28A C28 H28C 109.5 . . ?
H28B C28 H28C 109.5 . . ?
Si2 C29 H29A 109.5 . . ?
Si2 C29 H29B 109.5 . . ?
H29A C29 H29B 109.5 . . ?
Si2 C29 H29C 109.5 . . ?
H29A C29 H29C 109.5 . . ?
H29B C29 H29C 109.5 . . ?
N3 C30 C32 115.04(14) . . ?
N3 C30 C31 113.04(15) . . ?
C32 C30 C31 110.07(15) . . ?
N3 C30 H30 106.0 . . ?
C32 C30 H30 106.0 . . ?
C31 C30 H30 106.0 . . ?
C30 C31 H31A 109.5 . . ?
C30 C31 H31B 109.5 . . ?
H31A C31 H31B 109.5 . . ?
C30 C31 H31C 109.5 . . ?
H31A C31 H31C 109.5 . . ?
H31B C31 H31C 109.5 . . ?
C37 C32 C33 117.93(17) . . ?
C37 C32 C30 122.34(16) . . ?
C33 C32 C30 119.65(17) . . ?
C34 C33 C32 121.39(19) . . ?
C34 C33 H33 119.3 . . ?
C32 C33 H33 119.3 . . ?
C35 C34 C33 120.07(18) . . ?
C35 C34 H34 120.0 . . ?
C33 C34 H34 120.0 . . ?
C34 C35 C36 119.32(19) . . ?
C34 C35 H35 120.3 . . ?
C36 C35 H35 120.3 . . ?
C35 C36 C37 119.9(2) . . ?
C35 C36 H36 120.1 . . ?
C37 C36 H36 120.1 . . ?
C32 C37 C36 121.42(19) . . ?
C32 C37 H37 119.3 . . ?
C36 C37 H37 119.3 . . ?
Si3 C38 H38A 109.5 . . ?
Si3 C38 H38B 109.5 . . ?
H38A C38 H38B 109.5 . . ?
Si3 C38 H38C 109.5 . . ?
H38A C38 H38C 109.5 . . ?
H38B C38 H38C 109.5 . . ?
Si3 C39 H39A 109.5 . . ?
Si3 C39 H39B 109.5 . . ?
H39A C39 H39B 109.5 . . ?
Si3 C39 H39C 109.5 . . ?
H39A C39 H39C 109.5 . . ?
H39B C39 H39C 109.5 . . ?
Si4 C40 H40A 109.5 . . ?
Si4 C40 H40B 109.5 . . ?
H40A C40 H40B 109.5 . . ?
Si4 C40 H40C 109.5 . . ?
H40A C40 H40C 109.5 . . ?
H40B C40 H40C 109.5 . . ?
C52 C50 C51 108.26(17) . . ?
C52 C50 P 113.15(15) . . ?
C51 C50 P 117.71(15) . . ?
C52 C50 H50 105.6 . . ?
C51 C50 H50 105.6 . . ?
P C50 H50 105.6 . . ?
C50 C51 H51A 109.5 . . ?
C50 C51 H51B 109.5 . . ?
H51A C51 H51B 109.5 . . ?
C50 C51 H51C 109.5 . . ?
H51A C51 H51C 109.5 . . ?
H51B C51 H51C 109.5 . . ?
C50 C52 H52A 109.5 . . ?
C50 C52 H52B 109.5 . . ?
H52A C52 H52B 109.5 . . ?
C50 C52 H52C 109.5 . . ?
H52A C52 H52C 109.5 . . ?
H52B C52 H52C 109.5 . . ?
C54 C53 C55 109.85(18) . . ?
C54 C53 P 113.54(15) . . ?
C55 C53 P 117.35(15) . . ?
C54 C53 H53 104.9 . . ?
C55 C53 H53 104.9 . . ?
P C53 H53 104.9 . . ?
C53 C54 H54A 109.5 . . ?
C53 C54 H54B 109.5 . . ?
H54A C54 H54B 109.5 . . ?
C53 C54 H54C 109.5 . . ?
H54A C54 H54C 109.5 . . ?
H54B C54 H54C 109.5 . . ?
C53 C55 H55A 109.5 . . ?
C53 C55 H55B 109.5 . . ?
H55A C55 H55B 109.5 . . ?
C53 C55 H55C 109.5 . . ?
H55A C55 H55C 109.5 . . ?
H55B C55 H55C 109.5 . . ?
C58 C56 C57 108.41(17) . . ?
C58 C56 P 112.83(13) . . ?
C57 C56 P 111.86(14) . . ?
C58 C56 H56 107.8 . . ?
C57 C56 H56 107.8 . . ?
P C56 H56 107.8 . . ?
C56 C57 H57A 109.5 . . ?
C56 C57 H57B 109.5 . . ?
H57A C57 H57B 109.5 . . ?
C56 C57 H57C 109.5 . . ?
H57A C57 H57C 109.5 . . ?
H57B C57 H57C 109.5 . . ?
C56 C58 H58A 109.5 . . ?
C56 C58 H58B 109.5 . . ?
H58A C58 H58B 109.5 . . ?
C56 C58 H58C 109.5 . . ?
H58A C58 H58C 109.5 . . ?
H58B C58 H58C 109.5 . . ?
C7 N1 Si1 120.78(12) . . ?
C7 N1 Sn 114.86(11) . . ?
Si1 N1 Sn 124.31(8) . . ?
C20 N2 Si2 122.57(12) . . ?
C20 N2 Sn 116.25(11) . . ?
Si2 N2 Sn 121.17(8) . . ?
C30 N3 Si3 124.61(12) . . ?
C30 N3 Sn 111.82(11) . . ?
Si3 N3 Sn 123.42(8) . . ?
C50 P C56 102.61(9) . . ?
C50 P C53 108.18(9) . . ?
C56 P C53 100.36(9) . . ?
C50 P Rh 120.75(6) . . ?
C56 P Rh 114.41(6) . . ?
C53 P Rh 108.49(6) . . ?
C1 Rh P 159.52(5) . . ?
C1 Rh C6 36.73(7) . . ?
P Rh C6 161.63(6) . . ?
C1 Rh C3 64.47(7) . . ?
P Rh C3 104.84(6) . . ?
C6 Rh C3 74.99(8) . . ?
C1 Rh C4 76.75(7) . . ?
P Rh C4 105.26(5) . . ?
C6 Rh C4 63.48(8) . . ?
C3 Rh C4 36.02(8) . . ?
C1 Rh C2 35.81(7) . . ?
P Rh C2 126.15(5) . . ?
C6 Rh C2 64.06(7) . . ?
C3 Rh C2 35.41(8) . . ?
C4 Rh C2 64.31(8) . . ?
C1 Rh C5 65.12(8) . . ?
P Rh C5 127.67(6) . . ?
C6 Rh C5 35.38(8) . . ?
C3 Rh C5 63.42(8) . . ?
C4 Rh C5 34.91(8) . . ?
C2 Rh C5 75.15(7) . . ?
C1 Rh Sn 80.35(5) . . ?
P Rh Sn 105.362(13) . . ?
C6 Rh Sn 82.53(5) . . ?
C3 Rh Sn 143.58(6) . . ?
C4 Rh Sn 145.18(6) . . ?
C2 Rh Sn 108.65(5) . . ?
C5 Rh Sn 110.97(6) . . ?
N1 Si1 C10 112.90(10) . . ?
N1 Si1 C9 112.95(9) . . ?
C10 Si1 C9 103.60(11) . . ?
N1 Si1 Si4 102.45(6) . . ?
C10 Si1 Si4 110.90(8) . . ?
C9 Si1 Si4 114.37(8) . . ?
N2 Si2 C28 114.61(9) . . ?
N2 Si2 C29 111.77(8) . . ?
C28 Si2 C29 105.16(10) . . ?
N2 Si2 Si4 105.03(6) . . ?
C28 Si2 Si4 110.04(7) . . ?
C29 Si2 Si4 110.30(7) . . ?
N3 Si3 C39 115.40(9) . . ?
N3 Si3 C38 116.05(9) . . ?
C39 Si3 C38 101.38(10) . . ?
N3 Si3 Si4 103.20(6) . . ?
C39 Si3 Si4 110.78(7) . . ?
C38 Si3 Si4 110.22(7) . . ?
C40 Si4 Si1 112.59(8) . . ?
C40 Si4 Si2 111.01(7) . . ?
Si1 Si4 Si2 105.08(3) . . ?
C40 Si4 Si3 115.57(7) . . ?
Si1 Si4 Si3 106.46(3) . . ?
Si2 Si4 Si3 105.34(3) . . ?
N2 Sn N1 102.99(6) . . ?
N2 Sn N3 101.92(6) . . ?
N1 Sn N3 103.37(6) . . ?
N2 Sn Rh 131.94(4) . . ?
N1 Sn Rh 97.66(4) . . ?
N3 Sn Rh 114.83(4) . . ?
Si4 Sn Rh 158.81(1) . . ?

loop_
_geom_bond_atom_site_label_1
_geom_bond_atom_site_label_2
_geom_bond_distance
_geom_bond_site_symmetry_2
_geom_bond_publ_flag
C1 C2 1.407(3) . ?
C1 C6 1.423(3) . ?
C1 C7 1.526(3) . ?
C1 Rh 2.2519(19) . ?
C2 C3 1.404(3) . ?
C2 Rh 2.3190(19) . ?
C2 H2 0.86(3) . ?
C3 C4 1.423(3) . ?
C3 Rh 2.298(2) . ?
C3 H3 0.92(3) . ?
C4 C5 1.396(3) . ?
C4 Rh 2.3034(19) . ?
C4 H4 0.96(2) . ?
C5 C6 1.404(3) . ?
C5 Rh 2.348(2) . ?
C5 H5 0.91(3) . ?
C6 Rh 2.2645(19) . ?
C6 H6 0.95(3) . ?
C7 N1 1.471(2) . ?
C7 C8 1.529(3) . ?
C7 H7 1.0000 . ?
C8 H8A 0.9800 . ?
C8 H8B 0.9800 . ?
C8 H8C 0.9800 . ?
C9 Si1 1.884(2) . ?
C9 H9A 0.9800 . ?
C9 H9B 0.9800 . ?
C9 H9C 0.9800 . ?
C10 Si1 1.881(2) . ?
C10 H10A 0.9800 . ?
C10 H10B 0.9800 . ?
C10 H10C 0.9800 . ?
C20 N2 1.469(2) . ?
C20 C22 1.531(3) . ?
C20 C21 1.535(3) . ?
C20 H20 1.0000 . ?
C21 H21A 0.9800 . ?
C21 H21B 0.9800 . ?
C21 H21C 0.9800 . ?
C22 C23 1.391(3) . ?
C22 C27 1.393(3) . ?
C23 C24 1.389(4) . ?
C23 H23 0.9500 . ?
C24 C25 1.380(4) . ?
C24 H24 0.9500 . ?
C25 C26 1.383(3) . ?
C25 H25 0.9500 . ?
C26 C27 1.386(3) . ?
C26 H26 0.9500 . ?
C27 H27 0.9500 . ?
C28 Si2 1.883(2) . ?
C28 H28A 0.9800 . ?
C28 H28B 0.9800 . ?
C28 H28C 0.9800 . ?
C29 Si2 1.887(2) . ?
C29 H29A 0.9800 . ?
C29 H29B 0.9800 . ?
C29 H29C 0.9800 . ?
C30 N3 1.474(2) . ?
C30 C32 1.524(2) . ?
C30 C31 1.531(3) . ?
C30 H30 1.0000 . ?
C31 H31A 0.9800 . ?
C31 H31B 0.9800 . ?
C31 H31C 0.9800 . ?
C32 C37 1.384(3) . ?
C32 C33 1.394(3) . ?
C33 C34 1.390(3) . ?
C33 H33 0.9500 . ?
C34 C35 1.389(3) . ?
C34 H34 0.9500 . ?
C35 C36 1.390(3) . ?
C35 H35 0.9500 . ?
C36 C37 1.398(3) . ?
C36 H36 0.9500 . ?
C37 H37 0.9500 . ?
C38 Si3 1.895(2) . ?
C38 H38A 0.9800 . ?
C38 H38B 0.9800 . ?
C38 H38C 0.9800 . ?
C39 Si3 1.883(2) . ?
C39 H39A 0.9800 . ?
C39 H39B 0.9800 . ?
C39 H39C 0.9800 . ?
C40 Si4 1.898(2) . ?
C40 H40A 0.9800 . ?
C40 H40B 0.9800 . ?
C40 H40C 0.9800 . ?
C50 C52 1.528(3) . ?
C50 C51 1.540(3) . ?
C50 P 1.8629(19) . ?
C50 H50 1.0000 . ?
C51 H51A 0.9800 . ?
C51 H51B 0.9800 . ?
C51 H51C 0.9800 . ?
C52 H52A 0.9800 . ?
C52 H52B 0.9800 . ?
C52 H52C 0.9800 . ?
C53 C54 1.535(3) . ?
C53 C55 1.535(3) . ?
C53 P 1.8737(19) . ?
C53 H53 1.0000 . ?
C54 H54A 0.9800 . ?
C54 H54B 0.9800 . ?
C54 H54C 0.9800 . ?
C55 H55A 0.9800 . ?
C55 H55B 0.9800 . ?
C55 H55C 0.9800 . ?
C56 C58 1.526(3) . ?
C56 C57 1.527(3) . ?
C56 P 1.8670(19) . ?
C56 H56 1.0000 . ?
C57 H57A 0.9800 . ?
C57 H57B 0.9800 . ?
C57 H57C 0.9800 . ?
C58 H58A 0.9800 . ?
C58 H58B 0.9800 . ?
C58 H58C 0.9800 . ?
N1 Si1 1.7174(16) . ?
N1 Sn 2.1009(15) . ?
N2 Si2 1.7290(16) . ?
N2 Sn 2.0749(15) . ?
N3 Si3 1.7284(16) . ?
N3 Sn 2.1129(15) . ?
P Rh 2.2639(5) . ?
Rh Sn 2.5627(2) . ?
Si1 Si4 2.3307(7) . ?
Si2 Si4 2.3388(7) . ?
Si3 Si4 2.3401(7) . ?

loop_
_geom_torsion_atom_site_label_1
_geom_torsion_atom_site_label_2
_geom_torsion_atom_site_label_3
_geom_torsion_atom_site_label_4
_geom_torsion
_geom_torsion_site_symmetry_1
_geom_torsion_site_symmetry_2
_geom_torsion_site_symmetry_3
_geom_torsion_site_symmetry_4
_geom_torsion_publ_flag
C6 C1 C2 C3 6.2(3) . . . . ?
C7 C1 C2 C3 -174.16(18) . . . . ?
Rh C1 C2 C3 -53.12(17) . . . . ?
C6 C1 C2 Rh 59.32(16) . . . . ?
C7 C1 C2 Rh -121.05(18) . . . . ?
C1 C2 C3 C4 -4.1(3) . . . . ?
Rh C2 C3 C4 -56.31(18) . . . . ?
C1 C2 C3 Rh 52.19(17) . . . . ?
C2 C3 C4 C5 -1.9(3) . . . . ?
Rh C3 C4 C5 -58.65(18) . . . . ?
C2 C3 C4 Rh 56.74(18) . . . . ?
C3 C4 C5 C6 5.5(3) . . . . ?
Rh C4 C5 C6 -51.89(17) . . . . ?
C3 C4 C5 Rh 57.41(17) . . . . ?
C4 C5 C6 C1 -3.4(3) . . . . ?
Rh C5 C6 C1 -56.06(18) . . . . ?
C4 C5 C6 Rh 52.71(17) . . . . ?
C2 C1 C6 C5 -2.6(3) . . . . ?
C7 C1 C6 C5 177.79(18) . . . . ?
Rh C1 C6 C5 58.10(18) . . . . ?
C2 C1 C6 Rh -60.65(16) . . . . ?
C7 C1 C6 Rh 119.69(16) . . . . ?
C2 C1 C7 N1 134.35(19) . . . . ?
C6 C1 C7 N1 -46.0(2) . . . . ?
Rh C1 C7 N1 40.1(2) . . . . ?
C2 C1 C7 C8 7.8(3) . . . . ?
C6 C1 C7 C8 -172.57(19) . . . . ?
Rh C1 C7 C8 -86.5(2) . . . . ?
N2 C20 C22 C23 141.51(19) . . . . ?
C21 C20 C22 C23 11.8(3) . . . . ?
N2 C20 C22 C27 -39.2(3) . . . . ?
C21 C20 C22 C27 -168.91(19) . . . . ?
C27 C22 C23 C24 1.0(3) . . . . ?
C20 C22 C23 C24 -179.7(2) . . . . ?
C22 C23 C24 C25 0.0(4) . . . . ?
C23 C24 C25 C26 -1.6(4) . . . . ?
C24 C25 C26 C27 2.0(4) . . . . ?
C25 C26 C27 C22 -1.0(4) . . . . ?
C23 C22 C27 C26 -0.6(3) . . . . ?
C20 C22 C27 C26 -179.88(19) . . . . ?
N3 C30 C32 C37 10.3(3) . . . . ?
C31 C30 C32 C37 -118.8(2) . . . . ?
N3 C30 C32 C33 -166.52(17) . . . . ?
C31 C30 C32 C33 64.4(2) . . . . ?
C37 C32 C33 C34 0.1(3) . . . . ?
C30 C32 C33 C34 177.09(19) . . . . ?
C32 C33 C34 C35 0.6(3) . . . . ?
C33 C34 C35 C36 -0.5(3) . . . . ?
C34 C35 C36 C37 -0.3(3) . . . . ?
C33 C32 C37 C36 -0.9(3) . . . . ?
C30 C32 C37 C36 -177.81(19) . . . . ?
C35 C36 C37 C32 1.0(3) . . . . ?
C1 C7 N1 Si1 140.94(15) . . . . ?
C8 C7 N1 Si1 -92.2(2) . . . . ?
C1 C7 N1 Sn -36.5(2) . . . . ?
C8 C7 N1 Sn 90.38(18) . . . . ?
C22 C20 N2 Si2 -76.25(19) . . . . ?
C21 C20 N2 Si2 53.9(2) . . . . ?
C22 C20 N2 Sn 104.55(15) . . . . ?
C21 C20 N2 Sn -125.31(14) . . . . ?
C32 C30 N3 Si3 -88.01(18) . . . . ?
C31 C30 N3 Si3 39.6(2) . . . . ?
C32 C30 N3 Sn 96.35(15) . . . . ?
C31 C30 N3 Sn -136.04(13) . . . . ?
C52 C50 P C56 157.83(15) . . . . ?
C51 C50 P C56 30.27(18) . . . . ?
C52 C50 P C53 52.31(16) . . . . ?
C51 C50 P C53 -75.25(18) . . . . ?
C52 C50 P Rh -73.41(15) . . . . ?
C51 C50 P Rh 159.03(14) . . . . ?
C58 C56 P C50 64.79(16) . . . . ?
C57 C56 P C50 -172.65(14) . . . . ?
C58 C56 P C53 176.26(15) . . . . ?
C57 C56 P C53 -61.18(16) . . . . ?
C58 C56 P Rh -67.82(16) . . . . ?
C57 C56 P Rh 54.73(15) . . . . ?
C54 C53 P C50 -73.34(18) . . . . ?
C55 C53 P C50 56.6(2) . . . . ?
C54 C53 P C56 179.57(16) . . . . ?
C55 C53 P C56 -50.47(19) . . . . ?
C54 C53 P Rh 59.29(17) . . . . ?
C55 C53 P Rh -170.74(16) . . . . ?
C2 C1 Rh P -34.0(2) . . . . ?
C6 C1 Rh P -161.35(12) . . . . ?
C7 C1 Rh P 87.3(2) . . . . ?
C2 C1 Rh C6 127.38(18) . . . . ?
C7 C1 Rh C6 -111.3(2) . . . . ?
C2 C1 Rh C3 28.16(12) . . . . ?
C6 C1 Rh C3 -99.22(13) . . . . ?
C7 C1 Rh C3 149.46(18) . . . . ?
C2 C1 Rh C4 64.22(13) . . . . ?
C6 C1 Rh C4 -63.15(13) . . . . ?
C7 C1 Rh C4 -174.48(17) . . . . ?
C6 C1 Rh C2 -127.38(18) . . . . ?
C7 C1 Rh C2 121.3(2) . . . . ?
C2 C1 Rh C5 99.19(13) . . . . ?
C6 C1 Rh C5 -28.19(12) . . . . ?
C7 C1 Rh C5 -139.51(18) . . . . ?
C2 C1 Rh Sn -142.19(12) . . . . ?
C6 C1 Rh Sn 90.43(11) . . . . ?
C7 C1 Rh Sn -20.89(15) . . . . ?
C50 P Rh C1 -128.93(16) . . . . ?
C56 P Rh C1 -5.61(17) . . . . ?
C53 P Rh C1 105.49(16) . . . . ?
C50 P Rh C6 88.45(19) . . . . ?
C56 P Rh C6 -148.24(18) . . . . ?
C53 P Rh C6 -37.13(19) . . . . ?
C50 P Rh C3 175.46(10) . . . . ?
C56 P Rh C3 -61.22(9) . . . . ?
C53 P Rh C3 49.88(9) . . . . ?
C50 P Rh C4 138.12(10) . . . . ?
C56 P Rh C4 -98.57(9) . . . . ?
C53 P Rh C4 12.54(9) . . . . ?
C50 P Rh C2 -152.81(10) . . . . ?
C56 P Rh C2 -29.50(10) . . . . ?
C53 P Rh C2 81.61(10) . . . . ?
C50 P Rh C5 107.81(10) . . . . ?
C56 P Rh C5 -128.88(10) . . . . ?
C53 P Rh C5 -17.78(10) . . . . ?
C50 P Rh Sn -25.12(8) . . . . ?
C56 P Rh Sn 98.19(7) . . . . ?
C53 P Rh Sn -150.70(7) . . . . ?
C5 C6 Rh C1 -132.25(18) . . . . ?
C5 C6 Rh P 26.9(2) . . . . ?
C1 C6 Rh P 159.20(13) . . . . ?
C5 C6 Rh C3 -65.01(13) . . . . ?
C1 C6 Rh C3 67.24(12) . . . . ?
C5 C6 Rh C4 -28.33(12) . . . . ?
C1 C6 Rh C4 103.92(13) . . . . ?
C5 C6 Rh C2 -101.11(14) . . . . ?
C1 C6 Rh C2 31.14(12) . . . . ?
C1 C6 Rh C5 132.25(18) . . . . ?
C5 C6 Rh Sn 143.90(12) . . . . ?
C1 C6 Rh Sn -83.85(11) . . . . ?
C2 C3 Rh C1 -28.46(12) . . . . ?
C4 C3 Rh C1 103.00(14) . . . . ?
C2 C3 Rh P 132.88(11) . . . . ?
C4 C3 Rh P -95.66(12) . . . . ?
C2 C3 Rh C6 -66.13(13) . . . . ?
C4 C3 Rh C6 65.33(13) . . . . ?
C2 C3 Rh C4 -131.46(19) . . . . ?
C4 C3 Rh C2 131.46(19) . . . . ?
C2 C3 Rh C5 -102.06(14) . . . . ?
C4 C3 Rh C5 29.40(12) . . . . ?
C2 C3 Rh Sn -12.29(18) . . . . ?
C4 C3 Rh Sn 119.17(12) . . . . ?
C5 C4 Rh C1 65.31(13) . . . . ?
C3 C4 Rh C1 -64.59(13) . . . . ?
C5 C4 Rh P -135.73(12) . . . . ?
C3 C4 Rh P 94.37(12) . . . . ?
C5 C4 Rh C6 28.70(13) . . . . ?
C3 C4 Rh C6 -101.20(14) . . . . ?
C5 C4 Rh C3 129.9(2) . . . . ?
C5 C4 Rh C2 101.09(14) . . . . ?
C3 C4 Rh C2 -28.81(12) . . . . ?
C3 C4 Rh C5 -129.9(2) . . . . ?
C5 C4 Rh Sn 15.12(19) . . . . ?
C3 C4 Rh Sn -114.78(13) . . . . ?
C3 C2 Rh C1 132.70(19) . . . . ?
C3 C2 Rh P -61.31(14) . . . . ?
C1 C2 Rh P 165.99(10) . . . . ?
C3 C2 Rh C6 100.80(14) . . . . ?
C1 C2 Rh C6 -31.90(12) . . . . ?
C1 C2 Rh C3 -132.70(19) . . . . ?
C3 C2 Rh C4 29.28(13) . . . . ?
C1 C2 Rh C4 -103.42(13) . . . . ?
C3 C2 Rh C5 64.80(13) . . . . ?
C1 C2 Rh C5 -67.90(13) . . . . ?
C3 C2 Rh Sn 172.33(11) . . . . ?
C1 C2 Rh Sn 39.63(12) . . . . ?
C4 C5 Rh C1 -102.89(14) . . . . ?
C6 C5 Rh C1 29.20(12) . . . . ?
C4 C5 Rh P 58.30(14) . . . . ?
C6 C5 Rh P -169.61(10) . . . . ?
C4 C5 Rh C6 -132.09(19) . . . . ?
C4 C5 Rh C3 -30.30(13) . . . . ?
C6 C5 Rh C3 101.79(14) . . . . ?
C6 C5 Rh C4 132.09(19) . . . . ?
C4 C5 Rh C2 -66.19(13) . . . . ?
C6 C5 Rh C2 65.90(13) . . . . ?
C4 C5 Rh Sn -170.82(11) . . . . ?
C6 C5 Rh Sn -38.73(13) . . . . ?
C7 N1 Si1 C10 45.66(19) . . . . ?
Sn N1 Si1 C10 -137.19(12) . . . . ?
C7 N1 Si1 C9 -71.48(18) . . . . ?
Sn N1 Si1 C9 105.67(12) . . . . ?
C7 N1 Si1 Si4 164.99(14) . . . . ?
Sn N1 Si1 Si4 -17.86(11) . . . . ?
C20 N2 Si2 C28 -76.58(16) . . . . ?
Sn N2 Si2 C28 102.59(11) . . . . ?
C20 N2 Si2 C29 42.94(17) . . . . ?
Sn N2 Si2 C29 -137.90(10) . . . . ?
C20 N2 Si2 Si4 162.55(13) . . . . ?
Sn N2 Si2 Si4 -18.29(10) . . . . ?
C30 N3 Si3 C39 49.37(17) . . . . ?
Sn N3 Si3 C39 -135.48(10) . . . . ?
C30 N3 Si3 C38 -68.99(17) . . . . ?
Sn N3 Si3 C38 106.16(11) . . . . ?
C30 N3 Si3 Si4 170.36(13) . . . . ?
Sn N3 Si3 Si4 -14.49(10) . . . . ?
N1 Si1 Si4 C40 -166.56(10) . . . . ?
C10 Si1 Si4 C40 -45.84(12) . . . . ?
C9 Si1 Si4 C40 70.86(11) . . . . ?
N1 Si1 Si4 Si2 -45.62(7) . . . . ?
C10 Si1 Si4 Si2 75.11(9) . . . . ?
C9 Si1 Si4 Si2 -168.19(8) . . . . ?
N1 Si1 Si4 Si3 65.81(7) . . . . ?
C10 Si1 Si4 Si3 -173.46(9) . . . . ?
C9 Si1 Si4 Si3 -56.77(8) . . . . ?
N2 Si2 Si4 C40 -171.82(10) . . . . ?
C28 Si2 Si4 C40 64.34(11) . . . . ?
C29 Si2 Si4 C40 -51.24(11) . . . . ?
N2 Si2 Si4 Si1 66.20(6) . . . . ?
C28 Si2 Si4 Si1 -57.65(8) . . . . ?
C29 Si2 Si4 Si1 -173.22(7) . . . . ?
N2 Si2 Si4 Si3 -46.03(6) . . . . ?
C28 Si2 Si4 Si3 -169.87(8) . . . . ?
C29 Si2 Si4 Si3 74.55(7) . . . . ?
N3 Si3 Si4 C40 -174.28(9) . . . . ?
C39 Si3 Si4 C40 -50.21(11) . . . . ?
C38 Si3 Si4 C40 61.17(11) . . . . ?
N3 Si3 Si4 Si1 -48.44(6) . . . . ?
C39 Si3 Si4 Si1 75.63(8) . . . . ?
C38 Si3 Si4 Si1 -172.99(8) . . . . ?
N3 Si3 Si4 Si2 62.81(6) . . . . ?
C39 Si3 Si4 Si2 -173.12(7) . . . . ?
C38 Si3 Si4 Si2 -61.74(8) . . . . ?
C20 N2 Sn N1 139.50(12) . . . . ?
Si2 N2 Sn N1 -39.71(11) . . . . ?
C20 N2 Sn N3 -113.57(12) . . . . ?
Si2 N2 Sn N3 67.21(10) . . . . ?
C20 N2 Sn Rh 26.48(15) . . . . ?
Si2 N2 Sn Rh -152.74(6) . . . . ?
C7 N1 Sn N2 -115.94(14) . . . . ?
Si1 N1 Sn N2 66.75(12) . . . . ?
C7 N1 Sn N3 138.23(13) . . . . ?
Si1 N1 Sn N3 -39.07(12) . . . . ?
C7 N1 Sn Rh 20.36(14) . . . . ?
Si1 N1 Sn Rh -156.94(10) . . . . ?
C30 N3 Sn N2 130.91(11) . . . . ?
Si3 N3 Sn N2 -44.79(11) . . . . ?
C30 N3 Sn N1 -122.45(11) . . . . ?
Si3 N3 Sn N1 61.84(10) . . . . ?
C30 N3 Sn Rh -17.33(12) . . . . ?
Si3 N3 Sn Rh 166.97(7) . . . . ?
C1 Rh Sn N2 114.92(8) . . . . ?
P Rh Sn N2 -44.92(6) . . . . ?
C6 Rh Sn N2 152.02(8) . . . . ?
C3 Rh Sn N2 100.16(11) . . . . ?
C4 Rh Sn N2 164.25(11) . . . . ?
C2 Rh Sn N2 92.68(8) . . . . ?
C5 Rh Sn N2 173.45(8) . . . . ?
C1 Rh Sn N1 -0.27(7) . . . . ?
P Rh Sn N1 -160.11(5) . . . . ?
C6 Rh Sn N1 36.82(8) . . . . ?
C3 Rh Sn N1 -15.04(11) . . . . ?
C4 Rh Sn N1 49.05(11) . . . . ?
C2 Rh Sn N1 -22.52(7) . . . . ?
C5 Rh Sn N1 58.25(8) . . . . ?
C1 Rh Sn N3 -108.89(7) . . . . ?
P Rh Sn N3 91.27(5) . . . . ?
C6 Rh Sn N3 -71.79(7) . . . . ?
C3 Rh Sn N3 -123.65(11) . . . . ?
C4 Rh Sn N3 -59.56(11) . . . . ?
C2 Rh Sn N3 -131.14(7) . . . . ?
C5 Rh Sn N3 -50.36(7) . . . . ?
